data_7245010
loop_
_publ_author_name
'Barton, Benita'
'Caira, Mino R.'
'Senekal, Ulrich'
'Hosten, Eric Cyriel'

_publ_section_title
;
 Selectivity considerations of host compound
 trans-9,10-dihydro-9,10-ethanoanthracene-11,12-dicarboxylic acid when
 presented with pyridine and picoline mixtures: charge-assisted versus
 classical hydrogen bonding
;
_journal_name_full CrystEngComm
_journal_paper_doi 10.1039/D2CE00327A
_journal_year 2022
_chemical_formula_moiety 'C18 H14 O4, 2(C5 H5 N)'
_chemical_formula_sum 'C28 H24 N2 O4'
_chemical_formula_weight 452.49
_chemical_melting_point 513.15
_chemical_name_systematic 'trans-9,10-dihydro-9,10-ethanoanthracene-11,12-dicarboxylic acid'
_space_group_crystal_system orthorhombic
_space_group_IT_number 61
_space_group_name_Hall '-P 2ac 2ab'
_space_group_name_H-M_alt 'P b c a'
_atom_sites_solution_hydrogens geom
_atom_sites_solution_primary dual
_atom_sites_solution_secondary difmap
_audit_creation_method SHELXL-2018/3
_audit_update_record
;
2022-01-25 deposited with the CCDC.	2022-05-30 downloaded from the CCDC.
;
_cell_angle_alpha 90
_cell_angle_beta 90
_cell_angle_gamma 90
_cell_formula_units_Z 8
_cell_length_a 17.3469(10)
_cell_length_b 11.0693(7)
_cell_length_c 25.0564(14)
_cell_measurement_reflns_used 9494
_cell_measurement_temperature 296(2)
_cell_measurement_theta_max 27.81
_cell_measurement_theta_min 2.33
_cell_volume 4811.3(5)
_computing_cell_refinement 'APEX2 v2011.4-1 (Bruker AXS)'
_computing_data_collection 'Bruker Instrument Service v2011.4.0.0'
_computing_data_reduction 'SAINT V7.68A (Bruker AXS, 2009)'
_computing_molecular_graphics 'Ortep-3 for Windows (Farrugia, 2012)'
_computing_publication_material 'PLATON (Spek, 2009) and MERCURY (Macrae, 2008)'
_computing_structure_refinement 'SHELXL-2018/3 (Sheldrick, 2015) and ShelXle (H\"ubschle, 2011)'
_computing_structure_solution 'SHELXT-2018/2 (Sheldrick, 2015)'
_diffrn_ambient_temperature 296(2)
_diffrn_detector_area_resol_mean 8.3333
_diffrn_measured_fraction_theta_full 1.000
_diffrn_measured_fraction_theta_max 0.997
_diffrn_measurement_device_type 'Bruker APEX-II CCD'
_diffrn_measurement_method '\f and \w scans'
_diffrn_radiation_monochromator graphite
_diffrn_radiation_source 'sealed tube'
_diffrn_radiation_type MoK\a
_diffrn_radiation_wavelength 0.71073
_diffrn_reflns_av_R_equivalents 0.0452
_diffrn_reflns_av_unetI/netI 0.0193
_diffrn_reflns_Laue_measured_fraction_full 1.000
_diffrn_reflns_Laue_measured_fraction_max 0.997
_diffrn_reflns_limit_h_max 23
_diffrn_reflns_limit_h_min -23
_diffrn_reflns_limit_k_max 14
_diffrn_reflns_limit_k_min -14
_diffrn_reflns_limit_l_max 24
_diffrn_reflns_limit_l_min -33
_diffrn_reflns_number 84933
_diffrn_reflns_point_group_measured_fraction_full 1.000
_diffrn_reflns_point_group_measured_fraction_max 0.997
_diffrn_reflns_theta_full 25.242
_diffrn_reflns_theta_max 28.378
_diffrn_reflns_theta_min 1.625
_exptl_absorpt_coefficient_mu 0.084
_exptl_absorpt_correction_T_max 1.0000
_exptl_absorpt_correction_T_min 0.9456
_exptl_absorpt_correction_type numerical
_exptl_absorpt_process_details 'SADABS V2008/1 (Bruker AXS)'
_exptl_crystal_colour colourless
_exptl_crystal_density_diffrn 1.249
_exptl_crystal_density_method 'not measured'
_exptl_crystal_description block
_exptl_crystal_F_000 1904
_exptl_crystal_recrystallization_method 'Re-crystallisation from solvent: pyridine'
_exptl_crystal_size_max 0.665
_exptl_crystal_size_mid 0.603
_exptl_crystal_size_min 0.284
_refine_diff_density_max 0.264
_refine_diff_density_min -0.285
_refine_diff_density_rms 0.037
_refine_ls_extinction_coef 0.0028(3)
_refine_ls_extinction_expression Fc^*^=kFc[1+0.001xFc^2^\l^3^/sin(2\q)]^-1/4^
_refine_ls_extinction_method 'SHELXL-2018/3 (Sheldrick 2018)'
_refine_ls_goodness_of_fit_ref 1.023
_refine_ls_hydrogen_treatment constr
_refine_ls_matrix_type full
_refine_ls_number_parameters 310
_refine_ls_number_reflns 6023
_refine_ls_number_restraints 0
_refine_ls_restrained_S_all 1.023
_refine_ls_R_factor_all 0.0690
_refine_ls_R_factor_gt 0.0503
_refine_ls_shift/su_max 0.000
_refine_ls_shift/su_mean 0.000
_refine_ls_structure_factor_coef Fsqd
_refine_ls_weighting_details 'w=1/[\s^2^(Fo^2^)+(0.0494P)^2^+2.3094P] where P=(Fo^2^+2Fc^2^)/3'
_refine_ls_weighting_scheme calc
_refine_ls_wR_factor_gt 0.1223
_refine_ls_wR_factor_ref 0.1375
_reflns_Friedel_coverage 0.000
_reflns_number_gt 4598
_reflns_number_total 6023
_reflns_threshold_expression 'I > 2\s(I)'
_cod_data_source_file d2ce00327a1.cif
_cod_data_source_block ja216
_cod_database_code 7245010
_shelx_shelxl_version_number 2018/3
_shelx_space_group_comment
;
The symmetry employed for this shelxl refinement is uniquely defined
by the following loop, which should always be used as a source of
symmetry information in preference to the above space-group names.
They are only intended as comments.
;
_shelx_estimated_absorpt_t_min 0.946
_shelx_estimated_absorpt_t_max 0.976

loop_
_space_group_symop_operation_xyz
'x, y, z'
'-x+1/2, -y, z+1/2'
'-x, y+1/2, -z+1/2'
'x+1/2, -y+1/2, -z'
'-x, -y, -z'
'x-1/2, y, -z-1/2'
'x, -y-1/2, z-1/2'
'-x-1/2, y-1/2, z'

loop_
_atom_site_label
_atom_site_type_symbol
_atom_site_fract_x
_atom_site_fract_y
_atom_site_fract_z
_atom_site_U_iso_or_equiv
_atom_site_adp_type
_atom_site_occupancy
_atom_site_site_symmetry_order
_atom_site_calc_flag
_atom_site_refinement_flags_posn
_atom_site_refinement_flags_adp
_atom_site_refinement_flags_occupancy
_atom_site_disorder_assembly
_atom_site_disorder_group
O1 O 0.54198(7) 0.43160(15) 0.89813(5) 0.0677(4) Uani 1 1 d . . . . .
O2 O 0.60482(7) 0.39908(16) 0.82330(5) 0.0701(4) Uani 1 1 d . . . . .
H2A H 0.641129 0.425496 0.840700 0.105 Uiso 1 1 calc R U . . .
O3 O 0.48825(10) 0.34406(12) 0.70974(5) 0.0724(4) Uani 1 1 d . . . . .
O4 O 0.52916(11) 0.15652(11) 0.71070(5) 0.0774(5) Uani 1 1 d . . . . .
H4A H 0.540094 0.172024 0.679602 0.116 Uiso 1 1 calc R U . . .
N3 N 0.73293(9) 0.48792(17) 0.86839(7) 0.0638(4) Uani 1 1 d . . . . .
N4 N 0.58611(11) 0.17430(14) 0.61181(6) 0.0625(4) Uani 1 1 d . . . . .
C1 C 0.40010(8) 0.34162(12) 0.85753(6) 0.0331(3) Uani 1 1 d . . . . .
H1 H 0.389928 0.414700 0.878449 0.040 Uiso 1 1 calc R U . . .
C2 C 0.47313(8) 0.35477(12) 0.82219(5) 0.0323(3) Uani 1 1 d . . . . .
H2 H 0.461699 0.415738 0.794961 0.039 Uiso 1 1 calc R U . . .
C3 C 0.48906(8) 0.23429(12) 0.79269(5) 0.0323(3) Uani 1 1 d . . . . .
H3 H 0.536434 0.199447 0.807423 0.039 Uiso 1 1 calc R U . . .
C4 C 0.42139(8) 0.14400(12) 0.80405(5) 0.0326(3) Uani 1 1 d . . . . .
H4 H 0.427558 0.067925 0.784506 0.039 Uiso 1 1 calc R U . . .
C5 C 0.54264(8) 0.39837(13) 0.85293(6) 0.0385(3) Uani 1 1 d . . . . .
C6 C 0.50083(8) 0.25228(13) 0.73344(6) 0.0388(3) Uani 1 1 d . . . . .
C11 C 0.40979(7) 0.23167(13) 0.89254(6) 0.0347(3) Uani 1 1 d . . . . .
C12 C 0.41977(8) 0.12470(13) 0.86377(6) 0.0342(3) Uani 1 1 d . . . . .
C13 C 0.42527(9) 0.01506(15) 0.89002(7) 0.0436(4) Uani 1 1 d . . . . .
H13 H 0.431415 -0.056309 0.870903 0.052 Uiso 1 1 calc R U . . .
C14 C 0.42148(10) 0.01333(18) 0.94546(7) 0.0560(5) Uani 1 1 d . . . . .
H14 H 0.424679 -0.059921 0.963505 0.067 Uiso 1 1 calc R U . . .
C15 C 0.41306(11) 0.11868(19) 0.97386(7) 0.0579(5) Uani 1 1 d . . . . .
H15 H 0.411388 0.116194 1.010941 0.069 Uiso 1 1 calc R U . . .
C16 C 0.40702(9) 0.22885(17) 0.94767(6) 0.0463(4) Uani 1 1 d . . . . .
H16 H 0.401175 0.299965 0.967016 0.056 Uiso 1 1 calc R U . . .
C21 C 0.33491(8) 0.31344(12) 0.81916(6) 0.0334(3) Uani 1 1 d . . . . .
C22 C 0.34705(8) 0.20764(12) 0.78977(5) 0.0329(3) Uani 1 1 d . . . . .
C23 C 0.29321(9) 0.16999(13) 0.75286(6) 0.0400(3) Uani 1 1 d . . . . .
H23 H 0.301733 0.100478 0.732866 0.048 Uiso 1 1 calc R U . . .
C24 C 0.22620(9) 0.23660(15) 0.74577(7) 0.0465(4) Uani 1 1 d . . . . .
H24 H 0.189426 0.211056 0.721231 0.056 Uiso 1 1 calc R U . . .
C25 C 0.21391(9) 0.34051(15) 0.77494(7) 0.0467(4) Uani 1 1 d . . . . .
H25 H 0.168737 0.384387 0.770052 0.056 Uiso 1 1 calc R U . . .
C26 C 0.26835(8) 0.38005(14) 0.81150(7) 0.0416(3) Uani 1 1 d . . . . .
H26 H 0.260182 0.450790 0.830708 0.050 Uiso 1 1 calc R U . . .
C31 C 0.80266(11) 0.4537(2) 0.85394(9) 0.0698(6) Uani 1 1 d . . . . .
H31 H 0.806861 0.389708 0.830085 0.084 Uiso 1 1 calc R U . . .
C32 C 0.86907(12) 0.5061(2) 0.87168(9) 0.0735(6) Uani 1 1 d . . . . .
H32 H 0.916781 0.478097 0.860115 0.088 Uiso 1 1 calc R U . . .
C33 C 0.86446(14) 0.5976(2) 0.90571(10) 0.0813(7) Uani 1 1 d . . . . .
H33 H 0.908845 0.634816 0.918492 0.098 Uiso 1 1 calc R U . . .
C34 C 0.79323(19) 0.6363(3) 0.92163(12) 0.1051(10) Uani 1 1 d . . . . .
H34 H 0.788271 0.700539 0.945284 0.126 Uiso 1 1 calc R U . . .
C35 C 0.72824(14) 0.5777(3) 0.90178(11) 0.0864(7) Uani 1 1 d . . . . .
H35 H 0.679775 0.603597 0.912781 0.104 Uiso 1 1 calc R U . . .
C41 C 0.66209(14) 0.16103(19) 0.61095(9) 0.0695(6) Uani 1 1 d . . . . .
H41 H 0.689423 0.172788 0.642455 0.083 Uiso 1 1 calc R U . . .
C42 C 0.70139(16) 0.1314(3) 0.56660(15) 0.0960(9) Uani 1 1 d . . . . .
H42 H 0.754660 0.122079 0.567498 0.115 Uiso 1 1 calc R U . . .
C43 C 0.6619(3) 0.1153(3) 0.52078(13) 0.1126(12) Uani 1 1 d . . . . .
H43 H 0.687742 0.094287 0.489622 0.135 Uiso 1 1 calc R U . . .
C44 C 0.5859(2) 0.1298(3) 0.52039(10) 0.1039(11) Uani 1 1 d . . . . .
H44 H 0.558185 0.120333 0.488887 0.125 Uiso 1 1 calc R U . . .
C45 C 0.54926(14) 0.1583(2) 0.56624(11) 0.0801(7) Uani 1 1 d . . . . .
H45 H 0.495939 0.166968 0.565708 0.096 Uiso 1 1 calc R U . . .

loop_
_atom_site_aniso_label
_atom_site_aniso_U_11
_atom_site_aniso_U_22
_atom_site_aniso_U_33
_atom_site_aniso_U_23
_atom_site_aniso_U_13
_atom_site_aniso_U_12
O1 0.0516(7) 0.1065(11) 0.0451(7) -0.0216(7) -0.0016(5) -0.0169(7)
O2 0.0368(6) 0.1108(12) 0.0628(8) -0.0299(8) 0.0084(6) -0.0228(7)
O3 0.1145(12) 0.0601(8) 0.0425(7) 0.0127(6) 0.0153(7) 0.0251(8)
O4 0.1358(14) 0.0453(7) 0.0511(8) -0.0004(6) 0.0422(9) 0.0108(8)
N3 0.0462(9) 0.0779(11) 0.0673(10) -0.0031(9) -0.0076(7) -0.0150(8)
N4 0.0886(13) 0.0498(8) 0.0491(9) -0.0004(7) 0.0167(8) 0.0045(8)
C1 0.0307(6) 0.0324(6) 0.0361(7) -0.0038(5) 0.0008(5) 0.0014(5)
C2 0.0321(6) 0.0319(6) 0.0330(7) -0.0006(5) 0.0000(5) -0.0006(5)
C3 0.0298(6) 0.0329(6) 0.0341(7) 0.0003(5) 0.0005(5) 0.0015(5)
C4 0.0336(7) 0.0288(6) 0.0355(7) 0.0007(5) 0.0010(5) 0.0008(5)
C5 0.0349(7) 0.0392(7) 0.0413(8) -0.0029(6) -0.0009(6) -0.0024(6)
C6 0.0407(7) 0.0386(7) 0.0371(7) -0.0011(6) 0.0055(6) -0.0036(6)
C11 0.0274(6) 0.0424(7) 0.0343(7) 0.0020(6) 0.0000(5) -0.0001(5)
C12 0.0282(6) 0.0375(7) 0.0367(7) 0.0052(6) 0.0008(5) 0.0010(5)
C13 0.0392(8) 0.0426(8) 0.0491(9) 0.0111(7) 0.0010(6) 0.0040(6)
C14 0.0541(10) 0.0610(11) 0.0530(10) 0.0245(9) -0.0011(8) 0.0055(8)
C15 0.0578(10) 0.0807(13) 0.0351(8) 0.0146(9) -0.0013(7) 0.0016(9)
C16 0.0422(8) 0.0612(10) 0.0355(8) -0.0010(7) -0.0002(6) -0.0006(7)
C21 0.0309(6) 0.0324(6) 0.0369(7) 0.0039(5) 0.0002(5) -0.0004(5)
C22 0.0318(6) 0.0323(6) 0.0347(7) 0.0045(5) 0.0003(5) -0.0021(5)
C23 0.0427(8) 0.0388(7) 0.0384(7) 0.0021(6) -0.0040(6) -0.0063(6)
C24 0.0392(8) 0.0520(9) 0.0482(9) 0.0084(7) -0.0126(7) -0.0075(7)
C25 0.0335(7) 0.0493(9) 0.0573(10) 0.0118(7) -0.0071(7) 0.0035(6)
C26 0.0364(7) 0.0370(7) 0.0513(9) 0.0028(6) -0.0005(6) 0.0042(6)
C31 0.0521(11) 0.0803(14) 0.0770(14) -0.0160(11) -0.0096(10) -0.0082(10)
C32 0.0460(10) 0.0946(16) 0.0799(14) -0.0025(13) -0.0116(10) -0.0115(10)
C33 0.0664(14) 0.0955(17) 0.0820(16) -0.0034(14) -0.0188(12) -0.0296(13)
C34 0.110(2) 0.100(2) 0.105(2) -0.0452(17) -0.0100(17) -0.0141(17)
C35 0.0648(14) 0.1035(19) 0.0910(17) -0.0185(15) 0.0027(12) -0.0005(13)
C41 0.0832(15) 0.0590(12) 0.0663(13) -0.0031(10) -0.0200(11) -0.0165(11)
C42 0.0702(16) 0.0889(18) 0.129(3) 0.0055(17) 0.0376(16) -0.0107(13)
C43 0.176(4) 0.093(2) 0.0695(18) -0.0053(15) 0.064(2) -0.011(2)
C44 0.172(3) 0.098(2) 0.0413(12) 0.0066(12) -0.0211(17) -0.029(2)
C45 0.0673(14) 0.0821(16) 0.0909(18) 0.0241(13) -0.0145(12) -0.0016(11)

loop_
_atom_type_symbol
_atom_type_description
_atom_type_scat_dispersion_real
_atom_type_scat_dispersion_imag
_atom_type_scat_source
C C 0.0033 0.0016 'International Tables Vol C Tables 4.2.6.8 and 6.1.1.4'
H H 0.0000 0.0000 'International Tables Vol C Tables 4.2.6.8 and 6.1.1.4'
N N 0.0061 0.0033 'International Tables Vol C Tables 4.2.6.8 and 6.1.1.4'
O O 0.0106 0.0060 'International Tables Vol C Tables 4.2.6.8 and 6.1.1.4'

loop_
_geom_angle_atom_site_label_1
_geom_angle_atom_site_label_2
_geom_angle_atom_site_label_3
_geom_angle
_geom_angle_site_symmetry_1
_geom_angle_site_symmetry_3
_geom_angle_publ_flag
C5 O2 H2A 109.5 . . ?
C6 O4 H4A 109.5 . . ?
C35 N3 C31 116.94(18) . . ?
C45 N4 C41 116.88(19) . . ?
C11 C1 C21 106.59(11) . . ?
C11 C1 C2 108.43(11) . . ?
C21 C1 C2 105.44(11) . . ?
C11 C1 H1 112.0 . . ?
C21 C1 H1 112.0 . . ?
C2 C1 H1 112.0 . . ?
C5 C2 C3 112.09(11) . . ?
C5 C2 C1 113.00(12) . . ?
C3 C2 C1 109.69(10) . . ?
C5 C2 H2 107.3 . . ?
C3 C2 H2 107.2 . . ?
C1 C2 H2 107.3 . . ?
C6 C3 C2 112.29(11) . . ?
C6 C3 C4 111.31(11) . . ?
C2 C3 C4 109.17(10) . . ?
C6 C3 H3 108.0 . . ?
C2 C3 H3 108.0 . . ?
C4 C3 H3 108.0 . . ?
C12 C4 C22 106.50(11) . . ?
C12 C4 C3 106.49(11) . . ?
C22 C4 C3 107.37(10) . . ?
C12 C4 H4 112.0 . . ?
C22 C4 H4 112.0 . . ?
C3 C4 H4 112.0 . . ?
O1 C5 O2 123.05(14) . . ?
O1 C5 C2 125.17(14) . . ?
O2 C5 C2 111.75(13) . . ?
O3 C6 O4 122.93(14) . . ?
O3 C6 C3 125.06(14) . . ?
O4 C6 C3 111.98(13) . . ?
C16 C11 C12 120.05(14) . . ?
C16 C11 C1 126.52(14) . . ?
C12 C11 C1 113.39(12) . . ?
C13 C12 C11 120.43(13) . . ?
C13 C12 C4 126.38(13) . . ?
C11 C12 C4 113.16(12) . . ?
C12 C13 C14 118.92(16) . . ?
C12 C13 H13 120.5 . . ?
C14 C13 H13 120.5 . . ?
C15 C14 C13 120.70(16) . . ?
C15 C14 H14 119.6 . . ?
C13 C14 H14 119.6 . . ?
C14 C15 C16 120.58(16) . . ?
C14 C15 H15 119.7 . . ?
C16 C15 H15 119.7 . . ?
C11 C16 C15 119.29(16) . . ?
C11 C16 H16 120.4 . . ?
C15 C16 H16 120.4 . . ?
C26 C21 C22 119.91(13) . . ?
C26 C21 C1 126.92(13) . . ?
C22 C21 C1 113.17(11) . . ?
C23 C22 C21 120.26(13) . . ?
C23 C22 C4 126.54(13) . . ?
C21 C22 C4 113.19(12) . . ?
C22 C23 C24 119.51(14) . . ?
C22 C23 H23 120.2 . . ?
C24 C23 H23 120.2 . . ?
C25 C24 C23 120.30(14) . . ?
C25 C24 H24 119.8 . . ?
C23 C24 H24 119.8 . . ?
C24 C25 C26 120.53(14) . . ?
C24 C25 H25 119.7 . . ?
C26 C25 H25 119.7 . . ?
C21 C26 C25 119.47(14) . . ?
C21 C26 H26 120.3 . . ?
C25 C26 H26 120.3 . . ?
N3 C31 C32 124.3(2) . . ?
N3 C31 H31 117.8 . . ?
C32 C31 H31 117.8 . . ?
C33 C32 C31 118.9(2) . . ?
C33 C32 H32 120.6 . . ?
C31 C32 H32 120.6 . . ?
C32 C33 C34 118.8(2) . . ?
C32 C33 H33 120.6 . . ?
C34 C33 H33 120.6 . . ?
C33 C34 C35 118.8(2) . . ?
C33 C34 H34 120.6 . . ?
C35 C34 H34 120.6 . . ?
N3 C35 C34 122.3(2) . . ?
N3 C35 H35 118.8 . . ?
C34 C35 H35 118.8 . . ?
N4 C41 C42 123.0(2) . . ?
N4 C41 H41 118.5 . . ?
C42 C41 H41 118.5 . . ?
C41 C42 C43 118.6(3) . . ?
C41 C42 H42 120.7 . . ?
C43 C42 H42 120.7 . . ?
C44 C43 C42 119.7(3) . . ?
C44 C43 H43 120.2 . . ?
C42 C43 H43 120.2 . . ?
C43 C44 C45 119.3(3) . . ?
C43 C44 H44 120.4 . . ?
C45 C44 H44 120.4 . . ?
N4 C45 C44 122.6(3) . . ?
N4 C45 H45 118.7 . . ?
C44 C45 H45 118.7 . . ?

loop_
_geom_bond_atom_site_label_1
_geom_bond_atom_site_label_2
_geom_bond_distance
_geom_bond_site_symmetry_2
_geom_bond_publ_flag
O1 C5 1.1909(19) . ?
O2 C5 1.3095(19) . ?
O2 H2A 0.8200 . ?
O3 C6 1.1968(19) . ?
O4 C6 1.2999(19) . ?
O4 H4A 0.8200 . ?
N3 C35 1.302(3) . ?
N3 C31 1.318(3) . ?
N4 C45 1.321(3) . ?
N4 C41 1.326(3) . ?
C1 C11 1.510(2) . ?
C1 C21 1.5165(19) . ?
C1 C2 1.5524(19) . ?
C1 H1 0.9800 . ?
C2 C5 1.5099(19) . ?
C2 C3 1.5496(18) . ?
C2 H2 0.9800 . ?
C3 C6 1.512(2) . ?
C3 C4 1.5679(18) . ?
C3 H3 0.9800 . ?
C4 C12 1.5117(19) . ?
C4 C22 1.5123(18) . ?
C4 H4 0.9800 . ?
C11 C16 1.383(2) . ?
C11 C12 1.397(2) . ?
C12 C13 1.384(2) . ?
C13 C14 1.391(2) . ?
C13 H13 0.9300 . ?
C14 C15 1.374(3) . ?
C14 H14 0.9300 . ?
C15 C16 1.389(3) . ?
C15 H15 0.9300 . ?
C16 H16 0.9300 . ?
C21 C26 1.3834(19) . ?
C21 C22 1.3993(19) . ?
C22 C23 1.379(2) . ?
C23 C24 1.388(2) . ?
C23 H23 0.9300 . ?
C24 C25 1.379(2) . ?
C24 H24 0.9300 . ?
C25 C26 1.387(2) . ?
C25 H25 0.9300 . ?
C26 H26 0.9300 . ?
C31 C32 1.364(3) . ?
C31 H31 0.9300 . ?
C32 C33 1.327(3) . ?
C32 H32 0.9300 . ?
C33 C34 1.367(4) . ?
C33 H33 0.9300 . ?
C34 C35 1.392(4) . ?
C34 H34 0.9300 . ?
C35 H35 0.9300 . ?
C41 C42 1.344(4) . ?
C41 H41 0.9300 . ?
C42 C43 1.349(5) . ?
C42 H42 0.9300 . ?
C43 C44 1.328(5) . ?
C43 H43 0.9300 . ?
C44 C45 1.350(4) . ?
C44 H44 0.9300 . ?
C45 H45 0.9300 . ?

loop_
_geom_hbond_atom_site_label_D
_geom_hbond_atom_site_label_H
_geom_hbond_atom_site_label_A
_geom_hbond_distance_DH
_geom_hbond_distance_HA
_geom_hbond_distance_DA
_geom_hbond_angle_DHA
_geom_hbond_site_symmetry_A
_geom_hbond_publ_flag
O2 H2A N3 0.82 1.87 2.6800(19) 170 . yes
O4 H4A N4 0.82 1.88 2.675(2) 164 . yes
C2 H2 O3 0.98 2.32 2.8322(19) 111 . yes
C25 H25 O2 0.93 2.59 3.172(2) 121 6_557 yes
C44 H44 O1 0.93 2.36 3.229(3) 155 7_565 yes

loop_
_geom_torsion_atom_site_label_1
_geom_torsion_atom_site_label_2
_geom_torsion_atom_site_label_3
_geom_torsion_atom_site_label_4
_geom_torsion
_geom_torsion_site_symmetry_1
_geom_torsion_site_symmetry_2
_geom_torsion_site_symmetry_3
_geom_torsion_site_symmetry_4
_geom_torsion_publ_flag
C11 C1 C2 C5 -73.28(14) . . . . ?
C21 C1 C2 C5 172.86(11) . . . . ?
C11 C1 C2 C3 52.57(14) . . . . ?
C21 C1 C2 C3 -61.28(13) . . . . ?
C5 C2 C3 C6 -104.06(14) . . . . ?
C1 C2 C3 C6 129.56(12) . . . . ?
C5 C2 C3 C4 132.00(12) . . . . ?
C1 C2 C3 C4 5.62(14) . . . . ?
C6 C3 C4 C12 175.06(11) . . . . ?
C2 C3 C4 C12 -60.42(13) . . . . ?
C6 C3 C4 C22 -71.17(14) . . . . ?
C2 C3 C4 C22 53.35(14) . . . . ?
C3 C2 C5 O1 -131.78(17) . . . . ?
C1 C2 C5 O1 -7.2(2) . . . . ?
C3 C2 C5 O2 50.14(17) . . . . ?
C1 C2 C5 O2 174.71(13) . . . . ?
C2 C3 C6 O3 -10.7(2) . . . . ?
C4 C3 C6 O3 112.02(18) . . . . ?
C2 C3 C6 O4 167.09(14) . . . . ?
C4 C3 C6 O4 -70.16(17) . . . . ?
C21 C1 C11 C16 -124.19(15) . . . . ?
C2 C1 C11 C16 122.72(15) . . . . ?
C21 C1 C11 C12 53.56(15) . . . . ?
C2 C1 C11 C12 -59.53(15) . . . . ?
C16 C11 C12 C13 1.4(2) . . . . ?
C1 C11 C12 C13 -176.51(12) . . . . ?
C16 C11 C12 C4 179.93(12) . . . . ?
C1 C11 C12 C4 2.02(16) . . . . ?
C22 C4 C12 C13 122.21(15) . . . . ?
C3 C4 C12 C13 -123.44(15) . . . . ?
C22 C4 C12 C11 -56.22(14) . . . . ?
C3 C4 C12 C11 58.13(14) . . . . ?
C11 C12 C13 C14 -0.6(2) . . . . ?
C4 C12 C13 C14 -178.95(14) . . . . ?
C12 C13 C14 C15 -0.5(3) . . . . ?
C13 C14 C15 C16 1.0(3) . . . . ?
C12 C11 C16 C15 -1.0(2) . . . . ?
C1 C11 C16 C15 176.63(14) . . . . ?
C14 C15 C16 C11 -0.2(3) . . . . ?
C11 C1 C21 C26 124.30(15) . . . . ?
C2 C1 C21 C26 -120.58(15) . . . . ?
C11 C1 C21 C22 -55.59(15) . . . . ?
C2 C1 C21 C22 59.54(14) . . . . ?
C26 C21 C22 C23 0.5(2) . . . . ?
C1 C21 C22 C23 -179.57(13) . . . . ?
C26 C21 C22 C4 -178.39(13) . . . . ?
C1 C21 C22 C4 1.50(16) . . . . ?
C12 C4 C22 C23 -124.78(15) . . . . ?
C3 C4 C22 C23 121.47(15) . . . . ?
C12 C4 C22 C21 54.06(14) . . . . ?
C3 C4 C22 C21 -59.69(14) . . . . ?
C21 C22 C23 C24 -1.2(2) . . . . ?
C4 C22 C23 C24 177.59(13) . . . . ?
C22 C23 C24 C25 0.8(2) . . . . ?
C23 C24 C25 C26 0.3(2) . . . . ?
C22 C21 C26 C25 0.5(2) . . . . ?
C1 C21 C26 C25 -179.35(14) . . . . ?
C24 C25 C26 C21 -0.9(2) . . . . ?
C35 N3 C31 C32 0.0(4) . . . . ?
N3 C31 C32 C33 0.0(4) . . . . ?
C31 C32 C33 C34 -0.2(4) . . . . ?
C32 C33 C34 C35 0.4(5) . . . . ?
C31 N3 C35 C34 0.2(4) . . . . ?
C33 C34 C35 N3 -0.4(5) . . . . ?
C45 N4 C41 C42 -0.7(3) . . . . ?
N4 C41 C42 C43 0.6(4) . . . . ?
C41 C42 C43 C44 0.4(5) . . . . ?
C42 C43 C44 C45 -1.1(5) . . . . ?
C41 N4 C45 C44 0.0(3) . . . . ?
C43 C44 C45 N4 1.0(4) . . . . ?
